data_2019521
loop_
_publ_author_name
'Lutz, Martin'
'Huang, Yuxing'
'Moret, Marc-Etienne'
'Klein Gebbink, Robertus J. M.'

_publ_section_title
;
 Phase transitions and twinned low-temperature structures of
 tetraethylammonium tetrachloridoferrate(III)
;
_journal_coeditor_code GZ3264
_journal_issue 5
_journal_name_full 'Acta Crystallographica Section C'
_journal_page_first 470
_journal_page_last 476
_journal_paper_doi 10.1107/S2053229614007955
_journal_volume 70
_journal_year 2014
_chemical_formula_iupac '(C8 H20 N) [Fe Cl4]'
_chemical_formula_moiety 'C8 H20 N + Cl4 Fe -'
_chemical_formula_sum 'C8 H20 Cl4 Fe N'
_chemical_formula_weight 327.90
_chemical_name_systematic
;
Tetraethylammonium tetrachloridoferrate(III)
;
_space_group_crystal_system orthorhombic
_space_group_IT_number 29
_space_group_name_Hall 'P 2c -2ac'
_space_group_name_H-M_alt 'P c a 21'
_symmetry_space_group_name_Hall 'P 2c -2ac'
_symmetry_space_group_name_H-M 'P c a 21'
_atom_sites_solution_hydrogens geom
_atom_sites_solution_primary direct
_atom_sites_solution_secondary difmap
_audit_creation_method SHELXL-2013
_cell_angle_alpha 90
_cell_angle_beta 90
_cell_angle_gamma 90
_cell_formula_units_Z 4
_cell_length_a 14.0182(8)
_cell_length_b 8.1493(5)
_cell_length_c 12.8767(8)
_cell_measurement_reflns_used 6968
_cell_measurement_temperature 170(2)
_cell_measurement_theta_max 27.53
_cell_measurement_theta_min 2.15
_cell_volume 1471.02(15)
_computing_cell_refinement 'Peakref (Schreurs, 2013)'
_computing_data_collection 'APEX2 (Bruker, 2007)'
_computing_data_reduction 'Eval15 (Schreurs <i>et al.</i>, 2010) and TWINABS (Sheldrick, 2012)'
_computing_molecular_graphics 'PLATON (Spek, 2009)'
_computing_publication_material 'manual editing of the SHELXL output'
_computing_structure_refinement 'SHELXL2013 (Sheldrick, 2008)'
_computing_structure_solution 'SHELXD (Sheldrick, 2008)'
_diffrn_ambient_temperature 170(2)
_diffrn_measured_fraction_theta_full 0.999
_diffrn_measured_fraction_theta_max 0.991
_diffrn_measurement_device_type 'Bruker Kappa APEXII'
_diffrn_measurement_method '\f and \w scans'
_diffrn_radiation_type MoK\a
_diffrn_radiation_wavelength 0.71073
_diffrn_reflns_av_R_equivalents 0.0280
_diffrn_reflns_limit_h_max 18
_diffrn_reflns_limit_h_min -18
_diffrn_reflns_limit_k_max 10
_diffrn_reflns_limit_k_min -10
_diffrn_reflns_limit_l_max 16
_diffrn_reflns_limit_l_min -16
_diffrn_reflns_number 32765
_diffrn_reflns_theta_full 25.242
_diffrn_reflns_theta_max 27.630
_diffrn_reflns_theta_min 2.499
_exptl_absorpt_coefficient_mu 1.720
_exptl_absorpt_correction_T_max 0.7456
_exptl_absorpt_correction_T_min 0.6390
_exptl_absorpt_correction_type multi-scan
_exptl_absorpt_process_details '(TWINABS; Sheldrick, 2012)'
_exptl_crystal_colour yellow
_exptl_crystal_density_diffrn 1.481
_exptl_crystal_description block
_exptl_crystal_F_000 676
_exptl_crystal_size_max 0.43
_exptl_crystal_size_mid 0.34
_exptl_crystal_size_min 0.10
_refine_diff_density_max 0.117
_refine_diff_density_min -0.272
_refine_ls_extinction_method none
_refine_ls_goodness_of_fit_ref 1.025
_refine_ls_hydrogen_treatment constr
_refine_ls_matrix_type full
_refine_ls_number_parameters 133
_refine_ls_number_reflns 7746
_refine_ls_number_restraints 1
_refine_ls_restrained_S_all 1.025
_refine_ls_R_factor_all 0.0150
_refine_ls_R_factor_gt 0.0141
_refine_ls_shift/su_max 0.000
_refine_ls_shift/su_mean 0.000
_refine_ls_structure_factor_coef Fsqd
_refine_ls_weighting_details 'w=1/[\s^2^(Fo^2^)+(0.0132P)^2^+0.0367P] where P=(Fo^2^+2Fc^2^)/3'
_refine_ls_weighting_scheme calc
_refine_ls_wR_factor_gt 0.0332
_refine_ls_wR_factor_ref 0.0335
_reflns_number_gt 7535
_reflns_number_total 7746
_reflns_threshold_expression I>2\s(I)
_cod_data_source_file gz3264sup1.cif
_cod_data_source_block Ic
_cod_depositor_comments 'Adding full bibliography for 2019519--2019522.cif.'
_cod_original_cell_volume 1471.01(15)
_cod_database_code 2019521
_cod_database_fobs_code 2019521
_shelx_space_group_comment
;
The symmetry employed for this shelxl refinement is uniquely defined
by the following loop, which should always be used as a source of
symmetry information in preference to the above space-group names.
They are only intended as comments.
;
_shelxl_version_number .2013

loop_
_space_group_symop_operation_xyz
'x, y, z'
'-x, -y, z+1/2'
'-x+1/2, y, z+1/2'
'x+1/2, -y, z'

loop_
_atom_site_type_symbol
_atom_site_label
_atom_site_fract_x
_atom_site_fract_y
_atom_site_fract_z
_atom_site_U_iso_or_equiv
_atom_site_adp_type
_atom_site_calc_flag
_atom_site_occupancy
N N1 0.41494(16) 0.7816(2) 0.48126(18) 0.0184(4) Uani d 1
C C1 0.46102(16) 0.6995(3) 0.38735(17) 0.0225(4) Uani d 1
H H1A 0.4200 0.7196 0.3261 0.027 Uiso calc 1
H H1B 0.5231 0.7536 0.3741 0.027 Uiso calc 1
C C2 0.47780(17) 0.5180(3) 0.39615(19) 0.0293(5) Uani d 1
H H2A 0.5203 0.4961 0.4550 0.044 Uiso calc 1
H H2B 0.5073 0.4776 0.3321 0.044 Uiso calc 1
H H2C 0.4168 0.4620 0.4071 0.044 Uiso calc 1
C C3 0.31528(16) 0.7135(3) 0.5002(2) 0.0245(5) Uani d 1
H H3A 0.3205 0.5939 0.5123 0.029 Uiso calc 1
H H3B 0.2897 0.7635 0.5645 0.029 Uiso calc 1
C C4 0.2441(3) 0.7420(3) 0.4132(4) 0.0372(10) Uani d 1
H H4A 0.2327 0.8600 0.4055 0.056 Uiso calc 1
H H4B 0.1840 0.6866 0.4299 0.056 Uiso calc 1
H H4C 0.2698 0.6978 0.3482 0.056 Uiso calc 1
C C5 0.40883(13) 0.9645(2) 0.46156(18) 0.0224(4) Uani d 1
H H5A 0.3753 0.9823 0.3948 0.027 Uiso calc 1
H H5B 0.3694 1.0145 0.5170 0.027 Uiso calc 1
C C6 0.50356(15) 1.0537(3) 0.45750(19) 0.0290(5) Uani d 1
H H6A 0.5377 1.0374 0.5231 0.044 Uiso calc 1
H H6B 0.4924 1.1712 0.4466 0.044 Uiso calc 1
H H6C 0.5419 1.0102 0.4001 0.044 Uiso calc 1
C C7 0.4758(2) 0.7440(2) 0.5762(2) 0.0236(6) Uani d 1
H H7A 0.4742 0.6241 0.5886 0.028 Uiso calc 1
H H7B 0.5427 0.7742 0.5604 0.028 Uiso calc 1
C C8 0.44635(17) 0.8304(3) 0.67549(18) 0.0325(5) Uani d 1
H H8A 0.4501 0.9494 0.6654 0.049 Uiso calc 1
H H8B 0.4892 0.7978 0.7320 0.049 Uiso calc 1
H H8C 0.3807 0.7998 0.6932 0.049 Uiso calc 1
Fe Fe1 0.24092(2) 0.27786(4) 0.22244(3) 0.02156(8) Uani d 1
Cl Cl1 0.23050(5) 0.27656(9) 0.39273(5) 0.03161(15) Uani d 1
Cl Cl2 0.30246(4) 0.04137(8) 0.17363(5) 0.03122(13) Uani d 1
Cl Cl3 0.09746(4) 0.30823(8) 0.15619(5) 0.02864(12) Uani d 1
Cl Cl4 0.33085(4) 0.48244(7) 0.16997(5) 0.02879(12) Uani d 1

loop_
_atom_site_aniso_label
_atom_site_aniso_U_11
_atom_site_aniso_U_22
_atom_site_aniso_U_33
_atom_site_aniso_U_12
_atom_site_aniso_U_13
_atom_site_aniso_U_23
N1 0.0172(9) 0.0192(7) 0.0187(10) 0.0009(9) 0.0009(8) 0.0020(9)
C1 0.0224(11) 0.0245(12) 0.0206(11) 0.0022(10) 0.0032(9) -0.0034(11)
C2 0.0339(12) 0.0241(13) 0.0299(12) 0.0044(10) 0.0034(10) -0.0040(9)
C3 0.0178(11) 0.0259(10) 0.0299(13) -0.0024(10) 0.0054(10) 0.0006(11)
C4 0.0213(16) 0.044(2) 0.046(3) -0.0027(10) -0.0035(12) -0.0027(11)
C5 0.0278(10) 0.0173(9) 0.0222(10) 0.0027(8) -0.0001(9) 0.0040(9)
C6 0.0339(12) 0.0219(11) 0.0314(12) -0.0048(9) 0.0023(11) 0.0026(11)
C7 0.0242(17) 0.0263(18) 0.0202(14) 0.0035(8) -0.0030(11) 0.0056(7)
C8 0.0401(12) 0.0347(14) 0.0227(12) 0.0053(10) -0.0017(10) 0.0020(11)
Fe1 0.02122(17) 0.02333(14) 0.02012(15) 0.00090(12) -0.00028(16) -0.0004(2)
Cl1 0.0327(4) 0.0415(4) 0.0206(3) 0.0014(2) -0.0002(3) 0.0020(3)
Cl2 0.0304(3) 0.0252(3) 0.0380(3) 0.0024(2) 0.0019(3) -0.0045(3)
Cl3 0.0249(3) 0.0325(3) 0.0285(3) 0.0019(2) -0.0044(2) 0.0007(3)
Cl4 0.0292(2) 0.0274(3) 0.0297(3) -0.0028(2) 0.0012(3) 0.0010(3)

loop_
_atom_type_symbol
_atom_type_description
_atom_type_scat_dispersion_real
_atom_type_scat_dispersion_imag
_atom_type_scat_source
C C 0.0033 0.0016 'International Tables Vol C Tables 4.2.6.8 and 6.1.1.4'
H H 0.0000 0.0000 'International Tables Vol C Tables 4.2.6.8 and 6.1.1.4'
Cl Cl 0.1484 0.1585 'International Tables Vol C Tables 4.2.6.8 and 6.1.1.4'
Fe Fe 0.3463 0.8444 'International Tables Vol C Tables 4.2.6.8 and 6.1.1.4'
N N 0.0061 0.0033 'International Tables Vol C Tables 4.2.6.8 and 6.1.1.4'

loop_
_diffrn_orient_matrix_type
_diffrn_orient_matrix_UB_11
_diffrn_orient_matrix_UB_12
_diffrn_orient_matrix_UB_13
_diffrn_orient_matrix_UB_21
_diffrn_orient_matrix_UB_22
_diffrn_orient_matrix_UB_23
_diffrn_orient_matrix_UB_31
_diffrn_orient_matrix_UB_32
_diffrn_orient_matrix_UB_33
'Nonius RMAT' -0.0552117 0.0570192 0.0335576 0.0438346 0.0881353 0.0255620 -0.0112121 0.0637923 -0.0653109
'Nonius RMAT' 0.0010845 0.1107900 0.0335563 0.0662764 -0.0212420 0.0255569 0.0264909 0.0486090 -0.0653135
'Nonius RMAT' 0.0562913 0.0537792 0.0335726 0.0224478 -0.1093919 0.0255528 0.0377212 -0.0151557 -0.0653067

loop_
_geom_angle_atom_site_label_1
_geom_angle_atom_site_label_2
_geom_angle_atom_site_label_3
_geom_angle
_geom_angle_publ_flag
C5 N1 C7 111.36(17) ?
C5 N1 C3 109.48(17) ?
C7 N1 C3 108.2(2) ?
C5 N1 C1 108.83(18) ?
C7 N1 C1 108.13(19) ?
C3 N1 C1 110.82(18) ?
C2 C1 N1 116.00(19) ?
C2 C1 H1A 108.3 ?
N1 C1 H1A 108.3 ?
C2 C1 H1B 108.3 ?
N1 C1 H1B 108.3 ?
H1A C1 H1B 107.4 ?
C1 C2 H2A 109.5 ?
C1 C2 H2B 109.5 ?
H2A C2 H2B 109.5 ?
C1 C2 H2C 109.5 ?
H2A C2 H2C 109.5 ?
H2B C2 H2C 109.5 ?
C4 C3 N1 115.4(2) ?
C4 C3 H3A 108.4 ?
N1 C3 H3A 108.4 ?
C4 C3 H3B 108.4 ?
N1 C3 H3B 108.4 ?
H3A C3 H3B 107.5 ?
C3 C4 H4A 109.5 ?
C3 C4 H4B 109.5 ?
H4A C4 H4B 109.5 ?
C3 C4 H4C 109.5 ?
H4A C4 H4C 109.5 ?
H4B C4 H4C 109.5 ?
C6 C5 N1 115.37(17) ?
C6 C5 H5A 108.4 ?
N1 C5 H5A 108.4 ?
C6 C5 H5B 108.4 ?
N1 C5 H5B 108.4 ?
H5A C5 H5B 107.5 ?
C5 C6 H6A 109.5 ?
C5 C6 H6B 109.5 ?
H6A C6 H6B 109.5 ?
C5 C6 H6C 109.5 ?
H6A C6 H6C 109.5 ?
H6B C6 H6C 109.5 ?
C8 C7 N1 115.5(2) ?
C8 C7 H7A 108.4 ?
N1 C7 H7A 108.4 ?
C8 C7 H7B 108.4 ?
N1 C7 H7B 108.4 ?
H7A C7 H7B 107.5 ?
C7 C8 H8A 109.5 ?
C7 C8 H8B 109.5 ?
H8A C8 H8B 109.5 ?
C7 C8 H8C 109.5 ?
H8A C8 H8C 109.5 ?
H8B C8 H8C 109.5 ?
Cl4 Fe1 Cl1 110.41(3) y
Cl4 Fe1 Cl3 108.67(3) y
Cl1 Fe1 Cl3 109.08(3) y
Cl4 Fe1 Cl2 110.58(3) y
Cl1 Fe1 Cl2 107.85(3) y
Cl3 Fe1 Cl2 110.24(3) y

loop_
_geom_bond_atom_site_label_1
_geom_bond_atom_site_label_2
_geom_bond_distance
_geom_bond_publ_flag
N1 C5 1.515(3) ?
N1 C7 1.522(4) ?
N1 C3 1.523(3) ?
N1 C1 1.525(3) ?
C1 C2 1.502(4) ?
C1 H1A 0.9900 ?
C1 H1B 0.9900 ?
C2 H2A 0.9800 ?
C2 H2B 0.9800 ?
C2 H2C 0.9800 ?
C3 C4 1.517(5) ?
C3 H3A 0.9900 ?
C3 H3B 0.9900 ?
C4 H4A 0.9800 ?
C4 H4B 0.9800 ?
C4 H4C 0.9800 ?
C5 C6 1.515(3) ?
C5 H5A 0.9900 ?
C5 H5B 0.9900 ?
C6 H6A 0.9800 ?
C6 H6B 0.9800 ?
C6 H6C 0.9800 ?
C7 C8 1.517(4) ?
C7 H7A 0.9900 ?
C7 H7B 0.9900 ?
C8 H8A 0.9800 ?
C8 H8B 0.9800 ?
C8 H8C 0.9800 ?
Fe1 Cl4 2.1966(7) y
Fe1 Cl1 2.1977(7) y
Fe1 Cl3 2.1985(6) y
Fe1 Cl2 2.2030(7) y

loop_
_geom_torsion_atom_site_label_1
_geom_torsion_atom_site_label_2
_geom_torsion_atom_site_label_3
_geom_torsion_atom_site_label_4
_geom_torsion
C5 N1 C1 C2 176.68(18)
C7 N1 C1 C2 55.6(2)
C3 N1 C1 C2 -62.9(3)
C5 N1 C3 C4 57.7(3)
C7 N1 C3 C4 179.3(2)
C1 N1 C3 C4 -62.3(3)
C7 N1 C5 C6 51.5(3)
C3 N1 C5 C6 171.2(2)
C1 N1 C5 C6 -67.6(2)
C5 N1 C7 C8 54.5(3)
C3 N1 C7 C8 -65.9(2)
C1 N1 C7 C8 174.0(2)
